data_7054822
loop_
_publ_author_name
'Shima, Takanori'
'Yanagi, Takako'
'Hou, Zhaomin'

_publ_section_title
;
 Rare-earth--iridium heterobimetallic complexes with bridging imido and
 silylmethyl ligands: synthesis, structure and reactivity
;
_journal_issue 10
_journal_name_full 'New J. Chem.'
_journal_page_first 7608
_journal_paper_doi 10.1039/C5NJ00598A
_journal_volume 39
_journal_year 2015
_chemical_formula_sum 'C36 H54 Ir Lu N2 O Si'
_chemical_formula_weight 926.07
_chemical_name_systematic
; 
 ? 
;
_space_group_IT_number 2
_symmetry_cell_setting triclinic
_symmetry_space_group_name_Hall '-P 1'
_symmetry_space_group_name_H-M 'P -1'
_atom_sites_solution_hydrogens geom
_atom_sites_solution_primary direct
_atom_sites_solution_secondary difmap
_audit_creation_method SHELXL-97
_audit_update_record
;
2013-09-20 deposited with the CCDC.
2015-04-22 downloaded from the CCDC.
;
_cell_angle_alpha 85.387(4)
_cell_angle_beta 79.968(3)
_cell_angle_gamma 74.367(3)
_cell_formula_units_Z 2
_cell_length_a 9.431(2)
_cell_length_b 10.568(3)
_cell_length_c 18.813(5)
_cell_measurement_reflns_used 10513
_cell_measurement_temperature 173(2)
_cell_measurement_theta_max 26.50
_cell_measurement_theta_min 2.00
_cell_volume 1777.0(8)
_computing_structure_refinement 'SHELXL-97 (Sheldrick, 1997)'
_computing_structure_solution 'SHELXS-97 (Sheldrick, 1990)'
_diffrn_ambient_temperature 173(2)
_diffrn_measured_fraction_theta_full 0.968
_diffrn_measured_fraction_theta_max 0.968
_diffrn_radiation_monochromator graphite
_diffrn_radiation_source 'fine-focus sealed tube'
_diffrn_radiation_type MoK\a
_diffrn_radiation_wavelength 0.71073
_diffrn_reflns_av_R_equivalents 0.0788
_diffrn_reflns_av_sigmaI/netI 0.1299
_diffrn_reflns_limit_h_max 11
_diffrn_reflns_limit_h_min -11
_diffrn_reflns_limit_k_max 13
_diffrn_reflns_limit_k_min -9
_diffrn_reflns_limit_l_max 22
_diffrn_reflns_limit_l_min -23
_diffrn_reflns_number 10513
_diffrn_reflns_theta_full 26.50
_diffrn_reflns_theta_max 26.50
_diffrn_reflns_theta_min 2.00
_exptl_absorpt_coefficient_mu 6.565
_exptl_absorpt_correction_T_max 0.5597
_exptl_absorpt_correction_T_min 0.1787
_exptl_absorpt_correction_type multi-scan
_exptl_absorpt_process_details SADABS
_exptl_crystal_colour brown
_exptl_crystal_density_diffrn 1.731
_exptl_crystal_density_method 'not measured'
_exptl_crystal_description block
_exptl_crystal_F_000 908
_exptl_crystal_size_max 0.40
_exptl_crystal_size_mid 0.20
_exptl_crystal_size_min 0.10
_refine_diff_density_max 5.223
_refine_diff_density_min -4.148
_refine_diff_density_rms 0.349
_refine_ls_extinction_method none
_refine_ls_goodness_of_fit_ref 0.924
_refine_ls_hydrogen_treatment constr
_refine_ls_matrix_type full
_refine_ls_number_parameters 340
_refine_ls_number_reflns 7120
_refine_ls_number_restraints 0
_refine_ls_restrained_S_all 0.924
_refine_ls_R_factor_all 0.0972
_refine_ls_R_factor_gt 0.0715
_refine_ls_shift/su_max 0.017
_refine_ls_shift/su_mean 0.000
_refine_ls_structure_factor_coef Fsqd
_refine_ls_weighting_details 'calc w=1/[\s^2^(Fo^2^)+(0.0924P)^2^+0.0000P] where P=(Fo^2^+2Fc^2^)/3'
_refine_ls_weighting_scheme calc
_refine_ls_wR_factor_gt 0.1669
_refine_ls_wR_factor_ref 0.1743
_reflns_number_gt 4577
_reflns_number_total 7120
_reflns_threshold_expression >2sigma(I)
_cod_data_source_file c5nj00598a2.cif
_cod_data_source_block 16109ts
_cod_depositor_comments
;
The following automatic conversions were performed:

'_symmetry_cell_setting' value 'Triclinic' changed to 'triclinic'
according to
/usr/data/users/saulius/crontab/automatic-downloads/rss-feeds/RSC/lib/dictionaries/cif_core.dic
dictionary named 'cif_core.dic' version 2.4.2 from 2011-04-26.

'_exptl_absorpt_correction_type' value 'Multi-scan' changed to
'multi-scan' according to
/usr/data/users/saulius/crontab/automatic-downloads/rss-feeds/RSC/lib/dictionaries/cif_core.dic
dictionary named 'cif_core.dic' version 2.4.2 from 2011-04-26.

Automatic conversion script
Id: cif_fix_values 3271 2015-04-21 07:52:19Z andrius 

 Adding full bibliography for 7054818--7054822.cif.
;
_cod_original_cell_volume 1776.9(8)
_cod_original_sg_symbol_H-M P-1
_cod_database_code 7054822

loop_
_symmetry_equiv_pos_as_xyz
'x, y, z'
'-x, -y, -z'

loop_
_atom_site_label
_atom_site_type_symbol
_atom_site_fract_x
_atom_site_fract_y
_atom_site_fract_z
_atom_site_U_iso_or_equiv
_atom_site_adp_type
_atom_site_occupancy
_atom_site_symmetry_multiplicity
_atom_site_calc_flag
_atom_site_refinement_flags
Ir1 Ir 0.35760(5) 0.74075(5) 0.34094(3) 0.02167(17) Uani 1 1 d .
Lu1 Lu 0.31138(6) 0.98377(5) 0.22617(3) 0.02274(17) Uani 1 1 d .
N1 N 0.2074(12) 0.8374(12) 0.2854(6) 0.029(3) Uani 1 1 d .
N2 N 0.1307(13) 1.0738(14) 0.1470(7) 0.037(3) Uani 1 1 d .
O1 O 0.4294(11) 0.9241(10) 0.1253(5) 0.037(2) Uani 1 1 d .
Si1 Si 0.6043(4) 0.7013(4) 0.1750(2) 0.0267(8) Uani 1 1 d .
C1 C 0.5366(14) 0.7902(12) 0.2619(6) 0.020(3) Uani 1 1 d .
C2 C 0.508(2) 0.5702(16) 0.1699(8) 0.046(4) Uani 1 1 d .
H2A H 0.4026 0.6016 0.1902 0.070 Uiso 1 1 calc R
H2B H 0.5542 0.4917 0.1976 0.070 Uiso 1 1 calc R
H2C H 0.5180 0.5482 0.1194 0.070 Uiso 1 1 calc R
C3 C 0.8113(17) 0.6227(16) 0.1606(8) 0.042(4) Uani 1 1 d .
H3A H 0.8436 0.5924 0.1111 0.063 Uiso 1 1 calc R
H3B H 0.8337 0.5477 0.1947 0.063 Uiso 1 1 calc R
H3C H 0.8641 0.6873 0.1685 0.063 Uiso 1 1 calc R
C4 C 0.5570(15) 0.8327(14) 0.1031(7) 0.029(3) Uani 1 1 d .
C5 C 0.6389(18) 0.8338(18) 0.0393(8) 0.048(5) Uani 1 1 d .
H5A H 0.6096 0.9025 0.0049 0.058 Uiso 1 1 calc R
H5B H 0.7277 0.7659 0.0275 0.058 Uiso 1 1 calc R
C6 C 0.0497(15) 0.8233(13) 0.3012(8) 0.031(3) Uani 1 1 d .
C7 C 0.0516(17) 0.6781(15) 0.2980(9) 0.040(4) Uani 1 1 d .
H7A H -0.0458 0.6655 0.3202 0.060 Uiso 1 1 calc R
H7B H 0.1290 0.6234 0.3241 0.060 Uiso 1 1 calc R
H7C H 0.0730 0.6528 0.2475 0.060 Uiso 1 1 calc R
C8 C -0.0371(16) 0.8975(16) 0.2433(10) 0.045(4) Uani 1 1 d .
H8A H -0.0420 0.9912 0.2439 0.068 Uiso 1 1 calc R
H8B H -0.1384 0.8857 0.2527 0.068 Uiso 1 1 calc R
H8C H 0.0129 0.8635 0.1959 0.068 Uiso 1 1 calc R
C9 C -0.0289(16) 0.8806(17) 0.3740(8) 0.043(4) Uani 1 1 d .
H9A H -0.0384 0.9755 0.3720 0.065 Uiso 1 1 calc R
H9B H 0.0296 0.8384 0.4118 0.065 Uiso 1 1 calc R
H9C H -0.1282 0.8648 0.3850 0.065 Uiso 1 1 calc R
C10 C 0.5185(15) 0.5735(14) 0.3867(8) 0.031(3) Uani 1 1 d .
C11 C 0.3808(16) 0.5374(14) 0.3911(7) 0.030(3) Uani 1 1 d .
C12 C 0.2721(15) 0.6263(13) 0.4366(7) 0.028(3) Uani 1 1 d .
C13 C 0.3405(15) 0.7167(13) 0.4587(6) 0.023(3) Uani 1 1 d .
C14 C 0.4966(14) 0.6829(15) 0.4288(6) 0.026(3) Uani 1 1 d .
C15 C 0.6707(16) 0.4928(16) 0.3487(9) 0.042(4) Uani 1 1 d .
H15A H 0.7366 0.5509 0.3335 0.063 Uiso 1 1 calc R
H15B H 0.6564 0.4525 0.3062 0.063 Uiso 1 1 calc R
H15C H 0.7158 0.4239 0.3821 0.063 Uiso 1 1 calc R
C16 C 0.365(2) 0.4216(16) 0.3570(9) 0.050(5) Uani 1 1 d .
H16A H 0.4198 0.3410 0.3801 0.076 Uiso 1 1 calc R
H16B H 0.4060 0.4239 0.3054 0.076 Uiso 1 1 calc R
H16C H 0.2595 0.4230 0.3628 0.076 Uiso 1 1 calc R
C17 C 0.1269(17) 0.6035(17) 0.4745(9) 0.046(4) Uani 1 1 d .
H17A H 0.0864 0.5583 0.4425 0.070 Uiso 1 1 calc R
H17B H 0.0561 0.6881 0.4872 0.070 Uiso 1 1 calc R
H17C H 0.1435 0.5491 0.5185 0.070 Uiso 1 1 calc R
C18 C 0.2704(19) 0.8213(17) 0.5117(8) 0.042(4) Uani 1 1 d .
H18A H 0.1659 0.8591 0.5060 0.063 Uiso 1 1 calc R
H18B H 0.3238 0.8902 0.5033 0.063 Uiso 1 1 calc R
H18C H 0.2753 0.7834 0.5608 0.063 Uiso 1 1 calc R
C19 C 0.6152(16) 0.7390(14) 0.4453(9) 0.036(4) Uani 1 1 d .
H19A H 0.6752 0.6773 0.4772 0.054 Uiso 1 1 calc R
H19B H 0.5693 0.8224 0.4694 0.054 Uiso 1 1 calc R
H19C H 0.6793 0.7543 0.4003 0.054 Uiso 1 1 calc R
C20 C 0.4414(16) 1.1717(15) 0.2347(8) 0.034(3) Uani 1 1 d .
C21 C 0.4133(16) 1.1188(12) 0.3057(8) 0.030(3) Uani 1 1 d .
C22 C 0.2549(17) 1.1546(14) 0.3295(7) 0.033(3) Uani 1 1 d .
C23 C 0.1875(16) 1.2232(13) 0.2697(9) 0.034(3) Uani 1 1 d .
C24 C 0.2995(18) 1.2363(14) 0.2140(8) 0.034(3) Uani 1 1 d .
C25 C 0.5921(18) 1.1623(17) 0.1920(10) 0.052(2) Uani 1 1 d .
H25A H 0.6643 1.1541 0.2248 0.078 Uiso 1 1 calc R
H25B H 0.5897 1.2417 0.1609 0.078 Uiso 1 1 calc R
H25C H 0.6214 1.0850 0.1620 0.078 Uiso 1 1 calc R
C26 C 0.5259(19) 1.0581(17) 0.3537(10) 0.052(2) Uani 1 1 d .
H26A H 0.5920 0.9769 0.3328 0.078 Uiso 1 1 calc R
H26B H 0.4747 1.0379 0.4015 0.078 Uiso 1 1 calc R
H26C H 0.5848 1.1196 0.3584 0.078 Uiso 1 1 calc R
C27 C 0.1784(19) 1.1315(18) 0.4027(10) 0.052(2) Uani 1 1 d .
H27A H 0.2047 1.1831 0.4370 0.078 Uiso 1 1 calc R
H27B H 0.2093 1.0379 0.4164 0.078 Uiso 1 1 calc R
H27C H 0.0702 1.1583 0.4034 0.078 Uiso 1 1 calc R
C28 C 0.0255(18) 1.2904(17) 0.2767(10) 0.052(2) Uani 1 1 d .
H28A H 0.0075 1.3790 0.2944 0.078 Uiso 1 1 calc R
H28B H -0.0311 1.2400 0.3109 0.078 Uiso 1 1 calc R
H28C H -0.0066 1.2965 0.2295 0.078 Uiso 1 1 calc R
C29 C 0.2801(19) 1.3179(17) 0.1431(10) 0.052(2) Uani 1 1 d .
H29A H 0.3705 1.2899 0.1075 0.078 Uiso 1 1 calc R
H29B H 0.2626 1.4112 0.1522 0.078 Uiso 1 1 calc R
H29C H 0.1947 1.3044 0.1244 0.078 Uiso 1 1 calc R
C30 C 0.0488(16) 1.1222(15) 0.1082(8) 0.031(3) Uani 1 1 d .
C31 C -0.057(2) 1.179(2) 0.0608(10) 0.061(2) Uani 1 1 d .
C32 C -0.146(2) 1.110(2) 0.0407(10) 0.061(2) Uani 1 1 d .
H32 H -0.1402 1.0226 0.0591 0.073 Uiso 1 1 calc R
C33 C -0.245(2) 1.167(2) -0.0065(10) 0.061(2) Uani 1 1 d .
H33 H -0.3015 1.1178 -0.0240 0.073 Uiso 1 1 calc R
C34 C -0.259(2) 1.294(2) -0.0270(10) 0.061(2) Uani 1 1 d .
H34 H -0.3286 1.3337 -0.0583 0.073 Uiso 1 1 calc R
C35 C -0.178(2) 1.370(2) -0.0055(10) 0.061(2) Uani 1 1 d .
H35 H -0.1929 1.4599 -0.0199 0.073 Uiso 1 1 calc R
C36 C -0.074(2) 1.309(2) 0.0382(10) 0.061(2) Uani 1 1 d .
H36 H -0.0135 1.3575 0.0530 0.073 Uiso 1 1 calc R

loop_
_atom_site_aniso_label
_atom_site_aniso_U_11
_atom_site_aniso_U_22
_atom_site_aniso_U_33
_atom_site_aniso_U_23
_atom_site_aniso_U_13
_atom_site_aniso_U_12
Ir1 0.0170(3) 0.0226(3) 0.0238(3) -0.0006(2) -0.0033(2) -0.0024(2)
Lu1 0.0185(3) 0.0222(3) 0.0251(3) -0.0011(3) -0.0053(2) -0.0001(2)
N1 0.020(6) 0.041(7) 0.026(6) 0.011(6) -0.006(5) -0.008(5)
N2 0.026(7) 0.049(8) 0.034(7) -0.008(7) -0.007(6) -0.002(6)
O1 0.038(6) 0.032(5) 0.030(5) -0.005(5) -0.006(5) 0.012(5)
Si1 0.025(2) 0.0251(19) 0.026(2) -0.0037(17) -0.0041(16) 0.0019(17)
C1 0.020(7) 0.019(6) 0.017(6) -0.001(5) -0.001(5) 0.000(5)
C2 0.078(13) 0.041(9) 0.022(8) 0.002(7) -0.020(8) -0.013(9)
C3 0.040(9) 0.036(8) 0.038(9) -0.007(8) -0.016(7) 0.016(7)
C4 0.027(8) 0.036(8) 0.024(7) 0.003(6) -0.001(6) -0.010(7)
C5 0.045(10) 0.061(11) 0.021(8) 0.002(8) -0.004(7) 0.014(9)
C6 0.020(7) 0.021(7) 0.047(9) 0.000(7) -0.012(6) 0.006(6)
C7 0.033(9) 0.032(8) 0.056(10) -0.002(8) -0.011(8) -0.007(7)
C8 0.018(7) 0.044(9) 0.076(12) 0.024(9) -0.019(8) -0.013(7)
C9 0.024(8) 0.052(10) 0.046(10) -0.003(9) 0.000(7) -0.001(8)
C10 0.025(8) 0.031(7) 0.035(8) 0.015(7) -0.011(6) -0.003(6)
C11 0.039(9) 0.031(7) 0.023(7) 0.007(6) -0.009(6) -0.013(7)
C12 0.021(7) 0.025(7) 0.027(7) 0.004(6) 0.004(6) 0.005(6)
C13 0.031(8) 0.030(7) 0.009(6) 0.007(6) -0.005(5) -0.012(6)
C14 0.015(7) 0.048(9) 0.013(6) 0.015(6) -0.007(5) -0.007(6)
C15 0.020(8) 0.049(10) 0.045(9) 0.023(8) -0.010(7) 0.009(7)
C16 0.073(13) 0.033(8) 0.043(10) 0.010(8) -0.014(9) -0.010(9)
C17 0.035(9) 0.054(10) 0.044(10) 0.018(9) 0.007(8) -0.017(8)
C18 0.052(10) 0.044(9) 0.027(8) -0.004(7) -0.008(7) -0.006(8)
C19 0.032(8) 0.029(7) 0.053(10) 0.015(7) -0.028(7) -0.008(7)
C20 0.031(8) 0.038(8) 0.033(8) -0.012(7) 0.008(6) -0.015(7)
C21 0.034(8) 0.014(6) 0.037(8) 0.010(6) -0.018(7) 0.003(6)
C22 0.044(9) 0.026(7) 0.023(7) -0.011(6) 0.005(6) -0.004(7)
C23 0.032(8) 0.018(6) 0.049(9) 0.005(7) -0.010(7) -0.001(6)
C24 0.047(10) 0.026(7) 0.033(8) 0.005(7) -0.018(7) -0.010(7)
C25 0.045(5) 0.043(4) 0.065(5) 0.000(4) -0.008(4) -0.006(4)
C26 0.045(5) 0.043(4) 0.065(5) 0.000(4) -0.008(4) -0.006(4)
C27 0.045(5) 0.043(4) 0.065(5) 0.000(4) -0.008(4) -0.006(4)
C28 0.045(5) 0.043(4) 0.065(5) 0.000(4) -0.008(4) -0.006(4)
C29 0.045(5) 0.043(4) 0.065(5) 0.000(4) -0.008(4) -0.006(4)
C30 0.025(8) 0.036(8) 0.033(8) -0.006(7) -0.002(7) -0.010(7)
C31 0.046(4) 0.078(6) 0.052(5) 0.007(5) -0.023(3) 0.002(4)
C32 0.046(4) 0.078(6) 0.052(5) 0.007(5) -0.023(3) 0.002(4)
C33 0.046(4) 0.078(6) 0.052(5) 0.007(5) -0.023(3) 0.002(4)
C34 0.046(4) 0.078(6) 0.052(5) 0.007(5) -0.023(3) 0.002(4)
C35 0.046(4) 0.078(6) 0.052(5) 0.007(5) -0.023(3) 0.002(4)
C36 0.046(4) 0.078(6) 0.052(5) 0.007(5) -0.023(3) 0.002(4)

loop_
_atom_type_symbol
_atom_type_description
_atom_type_scat_dispersion_real
_atom_type_scat_dispersion_imag
_atom_type_scat_source
C C 0.0033 0.0016 'International Tables Vol C Tables 4.2.6.8 and 6.1.1.4'
H H 0.0000 0.0000 'International Tables Vol C Tables 4.2.6.8 and 6.1.1.4'
N N 0.0061 0.0033 'International Tables Vol C Tables 4.2.6.8 and 6.1.1.4'
O O 0.0106 0.0060 'International Tables Vol C Tables 4.2.6.8 and 6.1.1.4'
Si Si 0.0817 0.0704 'International Tables Vol C Tables 4.2.6.8 and 6.1.1.4'
Lu Lu -0.4720 5.8584 'International Tables Vol C Tables 4.2.6.8 and 6.1.1.4'
Ir Ir -1.4442 7.9887 'International Tables Vol C Tables 4.2.6.8 and 6.1.1.4'

loop_
_geom_angle_atom_site_label_1
_geom_angle_atom_site_label_2
_geom_angle_atom_site_label_3
_geom_angle
N1 Ir1 C13 128.1(5)
N1 Ir1 C1 92.0(4)
C13 Ir1 C1 129.0(5)
N1 Ir1 C10 160.5(5)
C13 Ir1 C10 61.6(5)
C1 Ir1 C10 91.5(5)
N1 Ir1 C14 161.4(5)
C13 Ir1 C14 38.0(5)
C1 Ir1 C14 94.3(5)
C10 Ir1 C14 36.7(5)
N1 Ir1 C12 114.4(5)
C13 Ir1 C12 37.1(5)
C1 Ir1 C12 152.9(5)
C10 Ir1 C12 61.6(5)
C14 Ir1 C12 62.7(5)
N1 Ir1 C11 127.3(5)
C13 Ir1 C11 61.7(5)
C1 Ir1 C11 121.7(5)
C10 Ir1 C11 37.5(5)
C14 Ir1 C11 62.6(5)
C12 Ir1 C11 36.5(5)
N1 Ir1 Lu1 41.6(3)
C13 Ir1 Lu1 136.0(4)
C1 Ir1 Lu1 55.3(3)
C10 Ir1 Lu1 146.7(4)
C14 Ir1 Lu1 133.2(4)
C12 Ir1 Lu1 151.4(3)
C11 Ir1 Lu1 161.5(4)
O1 Lu1 N1 113.5(4)
O1 Lu1 N2 77.2(4)
N1 Lu1 N2 98.8(4)
O1 Lu1 C21 120.3(4)
N1 Lu1 C21 114.9(4)
N2 Lu1 C21 125.7(4)
O1 Lu1 C23 128.4(4)
N1 Lu1 C23 113.5(4)
N2 Lu1 C23 75.9(5)
C21 Lu1 C23 52.5(4)
O1 Lu1 C20 95.2(4)
N1 Lu1 C20 146.2(4)
N2 Lu1 C20 104.9(5)
C21 Lu1 C20 31.4(4)
C23 Lu1 C20 51.9(4)
O1 Lu1 C24 100.1(4)
N1 Lu1 C24 144.0(5)
N2 Lu1 C24 75.6(5)
C21 Lu1 C24 51.9(4)
C23 Lu1 C24 30.5(5)
C20 Lu1 C24 31.6(5)
O1 Lu1 C22 147.0(4)
N1 Lu1 C22 98.7(4)
N2 Lu1 C22 105.8(5)
C21 Lu1 C22 31.8(4)
C23 Lu1 C22 31.7(4)
C20 Lu1 C22 51.9(4)
C24 Lu1 C22 51.3(4)
O1 Lu1 C1 78.4(4)
N1 Lu1 C1 74.9(4)
N2 Lu1 C1 149.7(4)
C21 Lu1 C1 82.5(4)
C23 Lu1 C1 134.1(4)
C20 Lu1 C1 95.0(4)
C24 Lu1 C1 126.6(4)
C22 Lu1 C1 104.5(4)
O1 Lu1 Ir1 110.0(3)
N1 Lu1 Ir1 35.9(3)
N2 Lu1 Ir1 134.2(3)
C21 Lu1 Ir1 90.7(3)
C23 Lu1 Ir1 120.4(3)
C20 Lu1 Ir1 118.7(3)
C24 Lu1 Ir1 140.9(3)
C22 Lu1 Ir1 91.6(3)
C1 Lu1 Ir1 42.7(3)
C6 N1 Ir1 121.7(8)
C6 N1 Lu1 134.0(8)
Ir1 N1 Lu1 102.5(5)
C30 N2 Lu1 176.1(13)
C4 O1 Lu1 133.7(8)
C2 Si1 C1 112.0(7)
C2 Si1 C4 110.1(6)
C1 Si1 C4 104.3(6)
C2 Si1 C3 107.7(8)
C1 Si1 C3 112.9(6)
C4 Si1 C3 109.9(7)
Si1 C1 Ir1 120.3(6)
Si1 C1 Lu1 101.3(5)
Ir1 C1 Lu1 82.1(4)
C5 C4 O1 124.8(14)
C5 C4 Si1 123.5(12)
O1 C4 Si1 111.7(9)
N1 C6 C8 109.6(11)
N1 C6 C9 110.6(12)
C8 C6 C9 108.2(12)
N1 C6 C7 109.6(11)
C8 C6 C7 106.8(12)
C9 C6 C7 112.0(13)
C14 C10 C11 110.0(13)
C14 C10 C15 125.3(13)
C11 C10 C15 124.3(14)
C14 C10 Ir1 72.1(8)
C11 C10 Ir1 72.2(8)
C15 C10 Ir1 127.9(9)
C12 C11 C10 107.1(13)
C12 C11 C16 128.3(14)
C10 C11 C16 124.5(14)
C12 C11 Ir1 71.5(8)
C10 C11 Ir1 70.3(8)
C16 C11 Ir1 126.5(10)
C11 C12 C13 108.0(12)
C11 C12 C17 125.2(14)
C13 C12 C17 123.9(13)
C11 C12 Ir1 72.0(8)
C13 C12 Ir1 69.6(7)
C17 C12 Ir1 139.2(10)
C12 C13 C14 109.5(12)
C12 C13 C18 126.4(13)
C14 C13 C18 123.7(13)
C12 C13 Ir1 73.3(7)
C14 C13 Ir1 72.5(7)
C18 C13 Ir1 126.3(10)
C10 C14 C13 105.4(12)
C10 C14 C19 126.0(13)
C13 C14 C19 128.2(13)
C10 C14 Ir1 71.2(7)
C13 C14 Ir1 69.5(6)
C19 C14 Ir1 129.3(9)
C21 C20 C24 107.1(12)
C21 C20 C25 125.1(14)
C24 C20 C25 127.8(14)
C21 C20 Lu1 73.4(8)
C24 C20 Lu1 74.4(8)
C25 C20 Lu1 118.8(10)
C20 C21 C22 108.1(12)
C20 C21 C26 126.8(14)
C22 C21 C26 124.2(14)
C20 C21 Lu1 75.2(8)
C22 C21 Lu1 75.7(8)
C26 C21 Lu1 123.6(10)
C23 C22 C21 106.9(12)
C23 C22 C27 127.0(14)
C21 C22 C27 126.0(14)
C23 C22 Lu1 73.0(8)
C21 C22 Lu1 72.5(8)
C27 C22 Lu1 122.5(10)
C24 C23 C22 108.4(13)
C24 C23 C28 128.0(14)
C22 C23 C28 122.4(14)
C24 C23 Lu1 75.4(9)
C22 C23 Lu1 75.3(8)
C28 C23 Lu1 125.3(11)
C23 C24 C20 109.3(13)
C23 C24 C29 126.5(14)
C20 C24 C29 124.0(14)
C23 C24 Lu1 74.1(8)
C20 C24 Lu1 74.0(8)
C29 C24 Lu1 122.9(10)
N2 C30 C31 177.7(18)
C32 C31 C36 119.5(17)
C32 C31 C30 121.6(19)
C36 C31 C30 118.8(19)
C31 C32 C33 120(2)
C34 C33 C32 118(2)
C33 C34 C35 123.8(18)
C34 C35 C36 117(2)
C35 C36 C31 121(2)

loop_
_geom_bond_atom_site_label_1
_geom_bond_atom_site_label_2
_geom_bond_distance
Ir1 N1 1.925(11)
Ir1 C13 2.192(11)
Ir1 C1 2.194(12)
Ir1 C10 2.222(13)
Ir1 C14 2.233(12)
Ir1 C12 2.240(13)
Ir1 C11 2.247(14)
Ir1 Lu1 3.2063(9)
Lu1 O1 2.077(9)
Lu1 N1 2.181(11)
Lu1 N2 2.410(12)
Lu1 C21 2.604(14)
Lu1 C23 2.617(14)
Lu1 C20 2.628(14)
Lu1 C24 2.634(14)
Lu1 C22 2.646(13)
Lu1 C1 2.661(12)
N1 C6 1.510(17)
N2 C30 1.146(18)
O1 C4 1.349(16)
Si1 C2 1.864(17)
Si1 C1 1.876(13)
Si1 C4 1.879(14)
Si1 C3 1.885(15)
C4 C5 1.310(19)
C6 C8 1.516(19)
C6 C9 1.53(2)
C6 C7 1.535(19)
C10 C14 1.40(2)
C10 C11 1.437(19)
C10 C15 1.54(2)
C11 C12 1.404(19)
C11 C16 1.48(2)
C12 C13 1.411(19)
C12 C17 1.501(19)
C13 C14 1.439(17)
C13 C18 1.48(2)
C14 C19 1.486(18)
C20 C21 1.414(19)
C20 C24 1.43(2)
C20 C25 1.49(2)
C21 C22 1.44(2)
C21 C26 1.49(2)
C22 C23 1.44(2)
C22 C27 1.47(2)
C23 C24 1.38(2)
C23 C28 1.49(2)
C24 C29 1.54(2)
C30 C31 1.43(2)
C31 C32 1.37(3)
C31 C36 1.38(3)
C32 C33 1.39(2)
C33 C34 1.34(3)
C34 C35 1.37(3)
C35 C36 1.38(2)
